data_7063620
loop_
_publ_author_name
'Yin, Jingjing'
'Peng, Xiujing'
'Zhang, Miaomiao'
'Liu, Yifan'
'Wang, Haoran'
'Zheng, Jixi'
'Sun, Guoxin'
'Cui, Yu'

_publ_section_title
;
 Study on the extraction behavior of Nd(III) in nitric acid medium by
 novel asymmetric alkyl diglycolamide extractants with different structure
;
_journal_name_full 'New Journal of Chemistry'
_journal_paper_doi 10.1039/D4NJ04748F
_journal_year 2025
_chemical_formula_moiety 'C66 H120 N6 Nd1 O9, 3(N O3)'
_chemical_formula_sum 'C66 H120 N9 Nd O18'
_chemical_formula_weight 1471.94
_space_group_crystal_system trigonal
_space_group_IT_number 167
_space_group_name_Hall '-R 3 2"c'
_space_group_name_H-M_alt 'R -3 c :H'
_atom_sites_solution_hydrogens mixed
_atom_sites_solution_primary dual
_audit_creation_date 2024-12-30
_audit_creation_method
;
Olex2 1.3
(compiled 2020.11.12 svn.r5f609507 for OlexSys, GUI svn.r6403)
;
_audit_update_record
;
2025-01-07 deposited with the CCDC.	2025-01-21 downloaded from the CCDC.
;
_cell_angle_alpha 90
_cell_angle_beta 90
_cell_angle_gamma 120
_cell_formula_units_Z 6
_cell_length_a 20.0940(7)
_cell_length_b 20.0940(7)
_cell_length_c 36.2908(12)
_cell_measurement_reflns_used 5329
_cell_measurement_temperature 169.15
_cell_measurement_theta_max 20.81
_cell_measurement_theta_min 2.54
_cell_volume 12690.0(8)
_computing_cell_refinement 'SAINT V8.40B (?, 2016)'
_computing_data_reduction 'SAINT V8.40B (?, 2016)'
_computing_molecular_graphics 'Olex2 1.3 (Dolomanov et al., 2009)'
_computing_publication_material 'Olex2 1.3 (Dolomanov et al., 2009)'
_computing_structure_refinement 'XL  (Sheldrick, 2008)'
_computing_structure_solution 'SHELXT 2018/2 (Sheldrick, 2018)'
_diffrn_ambient_temperature 169.15
_diffrn_measured_fraction_theta_full 0.991
_diffrn_measured_fraction_theta_max 0.991
_diffrn_measurement_device_type 'CCD area detector'
_diffrn_measurement_method 'phi and omega scans'
_diffrn_radiation_monochromator graphite
_diffrn_radiation_type CuK\a
_diffrn_radiation_wavelength 1.54184
_diffrn_reflns_av_R_equivalents 0.0670
_diffrn_reflns_av_unetI/netI 0.0498
_diffrn_reflns_Laue_measured_fraction_full 0.991
_diffrn_reflns_Laue_measured_fraction_max 0.991
_diffrn_reflns_limit_h_max 23
_diffrn_reflns_limit_h_min -21
_diffrn_reflns_limit_k_max 21
_diffrn_reflns_limit_k_min -23
_diffrn_reflns_limit_l_max 42
_diffrn_reflns_limit_l_min -37
_diffrn_reflns_number 16243
_diffrn_reflns_point_group_measured_fraction_full 0.991
_diffrn_reflns_point_group_measured_fraction_max 0.991
_diffrn_reflns_theta_full 66.798
_diffrn_reflns_theta_max 66.798
_diffrn_reflns_theta_min 5.499
_exptl_absorpt_coefficient_mu 5.193
_exptl_absorpt_correction_T_max 0.7452
_exptl_absorpt_correction_T_min 0.5709
_exptl_absorpt_correction_type none
_exptl_absorpt_process_details
;
SADABS-2016/2 (Bruker,2016/2) was used for absorption correction.
wR2(int) was 0.1014 before and 0.0681 after correction.
The Ratio of minimum to maximum transmission is 0.7661.
The \l/2 correction factor is Not present.
;
_exptl_crystal_colour 'clear whiteish colourless'
_exptl_crystal_colour_lustre clear
_exptl_crystal_colour_modifier whiteish
_exptl_crystal_colour_primary colourless
_exptl_crystal_density_diffrn 1.156
_exptl_crystal_description block
_exptl_crystal_F_000 4698
_exptl_crystal_size_max 0.22
_exptl_crystal_size_mid 0.2
_exptl_crystal_size_min 0.18
_refine_diff_density_max 1.220
_refine_diff_density_min -0.462
_refine_diff_density_rms 0.107
_refine_ls_extinction_method none
_refine_ls_goodness_of_fit_ref 1.107
_refine_ls_hydrogen_treatment constr
_refine_ls_matrix_type full
_refine_ls_number_parameters 218
_refine_ls_number_reflns 2479
_refine_ls_number_restraints 292
_refine_ls_restrained_S_all 1.057
_refine_ls_R_factor_all 0.1174
_refine_ls_R_factor_gt 0.0798
_refine_ls_shift/su_max 0.001
_refine_ls_shift/su_mean 0.000
_refine_ls_structure_factor_coef Fsqd
_refine_ls_weighting_details 'w=1/[\s^2^(Fo^2^)+(0.2000P)^2^] where P=(Fo^2^+2Fc^2^)/3'
_refine_ls_weighting_scheme calc
_refine_ls_wR_factor_gt 0.2421
_refine_ls_wR_factor_ref 0.2923
_reflns_Friedel_coverage 0.000
_reflns_number_gt 1567
_reflns_number_total 2479
_reflns_threshold_expression 'I > 2\s(I)'
_cod_data_source_file d4nj04748f2.cif
_cod_data_source_block 3
_cod_original_cell_volume 12689.9(10)
_cod_original_sg_symbol_H-M 'R -3 c'
_cod_database_code 7063620
_shelx_shelxl_version_number 2014/7
_shelx_space_group_comment
;
The symmetry employed for this shelxl refinement is uniquely defined
by the following loop, which should always be used as a source of
symmetry information in preference to the above space-group names.
They are only intended as comments.
;
_shelx_estimated_absorpt_t_max 0.455
_shelx_estimated_absorpt_t_min 0.395
_olex2_refinement_description
;
1. Fixed Uiso
 At 1.2 times of:
  All C(H) groups, All C(H,H) groups, All C(H,H,H,H) groups
 At 1.5 times of:
  All C(H,H,H) groups
2. Restrained distances
 C6B-C1B = C6A-C5A = C6A-C1A = C6B-C5B = C5A-C4B = C4A-C3B = C5B-C4A = C4B-C3A
 = C3A-C2A = C3B-C2B = C2A-C1A = C2B-C1B
 1.54 with sigma of 0.01
 C8A-C7A = C9A-C8A = C9B-C8B
 1.54 with sigma of 0.01
 N1-C1B = N1-C1A
 1.46 with sigma of 0.01
 N1-C7A
 1.46 with sigma of 0.01
 C8B-C7A = C8A-C7A
 1.54 with sigma of 0.01
 C9A-C7A \\sim C9B-C7A
 with sigma of 0.01
 C6A-C4B \\sim C5A-C3A \\sim C5A-C1A \\sim C6A-C2A \\sim C3A-C1A \\sim C4B-C2A
 with sigma of 0.01
 C5B-C1B \\sim C3B-C1B \\sim C5B-C3B \\sim C4A-C2B \\sim C6B-C4A \\sim C6B-C2B
 with sigma of 0.01
 N1-C8A \\sim N1-C8B
 with sigma of 0.01
3. Rigid bond restraints
 C8B, C9B, C7A, C8A, C9A
 with sigma for 1-2 distances of 0.01 and sigma for 1-3 distances of 0.02
 C1B, C2B, C3B, C4B, C5B, C6B, C1A, C2A, C3A, C4A, C5A, C6A
 with sigma for 1-2 distances of 0.01 and sigma for 1-3 distances of 0.02
4. Uiso/Uaniso restraints and constraints
C8B \\sim C9B \\sim C7A \\sim C8A \\sim C9A: within 2A with sigma of 0.01 and
sigma for terminal atoms of 0.02 within 2A
C1B \\sim C2B \\sim C3B \\sim C4B \\sim C5B \\sim C6B \\sim C1A \\sim C2A \\sim
C3A \\sim C4A \\sim C5A \\sim C6A: within 2A with sigma of 0.01 and sigma for
terminal atoms of 0.02 within 2A
5. Others
 Sof(C8B)=Sof(H8BA)=Sof(H8BB)=Sof(C9B)=Sof(H9BA)=Sof(H8BC)=Sof(H9BB)=Sof(H7AC)=
 Sof(H7AD)=1-FVAR(1)
 Sof(H7AA)=Sof(H7AB)=Sof(C8A)=Sof(H8AA)=Sof(H8AB)=Sof(C9A)=Sof(H9AA)=Sof(H9AB)=
 Sof(H9AC)=FVAR(1)
 Sof(C1B)=Sof(H1B)=Sof(C2B)=Sof(H2BA)=Sof(H2BB)=Sof(C3B)=Sof(H3BA)=Sof(H3BB)=
 Sof(C4B)=Sof(H4BA)=Sof(H4BB)=Sof(C5B)=Sof(H5BA)=Sof(H5BB)=Sof(C6B)=Sof(H6BA)=
 Sof(H6BB)=1-FVAR(2)
 Sof(C1A)=Sof(H1A)=Sof(C2A)=Sof(H2AA)=Sof(H2AB)=Sof(C3A)=Sof(H3AA)=Sof(H3AB)=
 Sof(C4A)=Sof(H4AA)=Sof(H4AB)=Sof(C5A)=Sof(H5AA)=Sof(H5AB)=Sof(C6A)=Sof(H6AA)=
 Sof(H6AB)=FVAR(2)
6.a Riding coordinates:
 C9B(H9BA,H8BC,H9BB), C9A(H9AA,H9AB,H9AC)
6.b Ternary CH refined with riding coordinates:
 C1B(H1B), C1A(H1A)
6.c Secondary CH2 refined with riding coordinates:
 C2B(H2BA,H2BB), C3B(H3BA,H3BB), C4B(H4BA,H4BB), C5B(H5BA,H5BB), C6B(H6BA,
 H6BB), C8B(H8BA,H8BB), C11(H11A,H11B), C7A(H7AC,H7AD), C7A(H7AA,H7AB),
 C8A(H8AA,H8AB), C2A(H2AA,H2AB), C3A(H3AA,H3AB), C4A(H4AA,H4AB), C5A(H5AA,H5AB),
  C6A(H6AA,H6AB)
;
_smtbx_masks_void_probe_radius 1.2
_smtbx_masks_void_truncation_radius 1.2
_olex2_submission_special_instructions 'No special instructions were received'

loop_
_space_group_symop_operation_xyz
'x, y, z'
'-y, x-y, z'
'-x+y, -x, z'
'y, x, -z+1/2'
'x-y, -y, -z+1/2'
'-x, -x+y, -z+1/2'
'x+2/3, y+1/3, z+1/3'
'-y+2/3, x-y+1/3, z+1/3'
'-x+y+2/3, -x+1/3, z+1/3'
'y+2/3, x+1/3, -z+5/6'
'x-y+2/3, -y+1/3, -z+5/6'
'-x+2/3, -x+y+1/3, -z+5/6'
'x+1/3, y+2/3, z+2/3'
'-y+1/3, x-y+2/3, z+2/3'
'-x+y+1/3, -x+2/3, z+2/3'
'y+1/3, x+2/3, -z+7/6'
'x-y+1/3, -y+2/3, -z+7/6'
'-x+1/3, -x+y+2/3, -z+7/6'
'-x, -y, -z'
'y, -x+y, -z'
'x-y, x, -z'
'-y, -x, z-1/2'
'-x+y, y, z-1/2'
'x, x-y, z-1/2'
'-x+2/3, -y+1/3, -z+1/3'
'y+2/3, -x+y+1/3, -z+1/3'
'x-y+2/3, x+1/3, -z+1/3'
'-y+2/3, -x+1/3, z-1/6'
'-x+y+2/3, y+1/3, z-1/6'
'x+2/3, x-y+1/3, z-1/6'
'-x+1/3, -y+2/3, -z+2/3'
'y+1/3, -x+y+2/3, -z+2/3'
'x-y+1/3, x+2/3, -z+2/3'
'-y+1/3, -x+2/3, z+1/6'
'-x+y+1/3, y+2/3, z+1/6'
'x+1/3, x-y+2/3, z+1/6'

loop_
_atom_site_label
_atom_site_type_symbol
_atom_site_fract_x
_atom_site_fract_y
_atom_site_fract_z
_atom_site_U_iso_or_equiv
_atom_site_adp_type
_atom_site_occupancy
_atom_site_site_symmetry_order
_atom_site_calc_flag
_atom_site_refinement_flags_posn
_atom_site_refinement_flags_adp
_atom_site_refinement_flags_occupancy
_atom_site_disorder_assembly
_atom_site_disorder_group
Nd1 Nd 0.6667 0.3333 0.5833 0.0559(5) Uani 1 6 d S T P . .
O1 O 0.5701(4) 0.2533(4) 0.53945(15) 0.0930(17) Uani 1 1 d . . . . .
O2 O 0.5395(3) 0.3333 0.5833 0.084(2) Uani 1 2 d S T P . .
N1 N 0.4545(6) 0.1975(8) 0.5088(3) 0.150(4) Uani 1 1 d D . . . .
C1B C 0.395(2) 0.210(3) 0.4931(12) 0.239(8) Uani 0.448(19) 1 d D U P A 2
H1B H 0.3969 0.2543 0.5067 0.287 Uiso 0.448(19) 1 calc R U P A 2
C2B C 0.322(3) 0.138(3) 0.5057(14) 0.233(8) Uani 0.448(19) 1 d D U P A 2
H2BA H 0.3215 0.1350 0.5329 0.280 Uiso 0.448(19) 1 calc R U P A 2
H2BB H 0.3225 0.0919 0.4961 0.280 Uiso 0.448(19) 1 calc R U P A 2
C3B C 0.247(2) 0.134(3) 0.4929(10) 0.237(8) Uani 0.448(19) 1 d D U P A 2
H3BA H 0.2036 0.0817 0.4974 0.284 Uiso 0.448(19) 1 calc R U P A 2
H3BB H 0.2386 0.1701 0.5081 0.284 Uiso 0.448(19) 1 calc R U P A 2
C4B C 0.2254(14) 0.142(2) 0.4711(8) 0.240(8) Uani 0.448(19) 1 d D U P A 1
H4BA H 0.1758 0.1409 0.4712 0.288 Uiso 0.448(19) 1 calc R U P A 1
H4BB H 0.2224 0.1046 0.4522 0.288 Uiso 0.448(19) 1 calc R U P A 1
C5B C 0.3208(18) 0.225(2) 0.4390(9) 0.245(8) Uani 0.448(19) 1 d D U P A 2
H5BA H 0.3214 0.2719 0.4485 0.294 Uiso 0.448(19) 1 calc R U P A 2
H5BB H 0.3203 0.2274 0.4118 0.294 Uiso 0.448(19) 1 calc R U P A 2
C6B C 0.3950(16) 0.227(3) 0.4515(11) 0.241(8) Uani 0.448(19) 1 d D U P A 2
H6BA H 0.4396 0.2784 0.4460 0.289 Uiso 0.448(19) 1 calc R U P A 2
H6BB H 0.4012 0.1887 0.4371 0.289 Uiso 0.448(19) 1 calc R U P A 2
C8B C 0.553(3) 0.2076(18) 0.4632(19) 0.275(11) Uani 0.19(3) 1 d D U P B 2
H8BA H 0.5522 0.1795 0.4406 0.329 Uiso 0.19(3) 1 calc R U P B 2
H8BB H 0.5989 0.2172 0.4775 0.329 Uiso 0.19(3) 1 calc R U P B 2
C9B C 0.564(5) 0.286(3) 0.451(2) 0.284(12) Uani 0.19(3) 1 d D U P B 2
H9BA H 0.5254 0.2482 0.4353 0.426 Uiso 0.19(3) 1 d R U P B 2
H8BC H 0.5811 0.2608 0.4682 0.426 Uiso 0.19(3) 1 d R U P B 2
H9BB H 0.6063 0.3227 0.4370 0.426 Uiso 0.19(3) 1 d R U P B 2
C10 C 0.5062(7) 0.2492(5) 0.5328(3) 0.086(3) Uani 1 1 d . . . . .
C11 C 0.4783(6) 0.2899(6) 0.5593(3) 0.120(4) Uani 1 1 d . . . . .
H11A H 0.4644 0.3237 0.5455 0.144 Uiso 1 1 calc R U . . .
H11B H 0.4327 0.2517 0.5732 0.144 Uiso 1 1 calc R U . . .
O3 O 0.3452(7) 0.3202(13) 0.6111(4) 0.327(12) Uani 1 1 d . . . . .
O4 O 0.2667(13) 0.3333 0.5833 0.273(12) Uani 1 2 d S T P . .
N2 N 0.3288(11) 0.3333 0.5833 0.224(13) Uani 1 2 d S T P . .
C7A C 0.4815(8) 0.1546(11) 0.4861(5) 0.264(10) Uani 1 1 d D U . . .
H7AC H 0.4397 0.1197 0.4693 0.317 Uiso 0.19(3) 1 calc R U P B 2
H7AD H 0.4936 0.1226 0.5024 0.317 Uiso 0.19(3) 1 calc R U P B 2
H7AA H 0.4366 0.1088 0.4755 0.317 Uiso 0.81(3) 1 calc R U P B 1
H7AB H 0.5093 0.1366 0.5020 0.317 Uiso 0.81(3) 1 calc R U P B 1
C8A C 0.5350(12) 0.2037(13) 0.4546(6) 0.277(10) Uani 0.81(3) 1 d D U P B 1
H8AA H 0.5753 0.2529 0.4651 0.332 Uiso 0.81(3) 1 calc R U P B 1
H8AB H 0.5046 0.2158 0.4372 0.332 Uiso 0.81(3) 1 calc R U P B 1
C9A C 0.5749(15) 0.167(3) 0.4325(10) 0.297(12) Uani 0.81(3) 1 d D U P B 1
H9AA H 0.6254 0.2043 0.4242 0.446 Uiso 0.81(3) 1 d R U P B 1
H9AB H 0.5443 0.1379 0.4119 0.446 Uiso 0.81(3) 1 d R U P B 1
H9AC H 0.5786 0.1332 0.4499 0.446 Uiso 0.81(3) 1 d R U P B 1
C1A C 0.3848(15) 0.201(2) 0.5000(12) 0.234(8) Uani 0.552(19) 1 d D U P A 1
H1A H 0.3856 0.2391 0.5181 0.281 Uiso 0.552(19) 1 calc R U P A 1
C2A C 0.319(2) 0.125(2) 0.5130(13) 0.232(8) Uani 0.552(19) 1 d D U P A 1
H2AA H 0.3274 0.1172 0.5391 0.278 Uiso 0.552(19) 1 calc R U P A 1
H2AB H 0.3194 0.0830 0.4986 0.278 Uiso 0.552(19) 1 calc R U P A 1
C3A C 0.2390(19) 0.117(2) 0.5093(10) 0.235(8) Uani 0.552(19) 1 d D U P A 1
H3AA H 0.1993 0.0623 0.5137 0.282 Uiso 0.552(19) 1 calc R U P A 1
H3AB H 0.2331 0.1482 0.5286 0.282 Uiso 0.552(19) 1 calc R U P A 1
C4A C 0.2470(16) 0.154(2) 0.4522(9) 0.243(8) Uani 0.552(19) 1 d D U P A 2
H4AA H 0.2386 0.1097 0.4370 0.292 Uiso 0.552(19) 1 calc R U P A 2
H4AB H 0.2031 0.1626 0.4478 0.292 Uiso 0.552(19) 1 calc R U P A 2
C5A C 0.2910(14) 0.2234(17) 0.4609(9) 0.242(8) Uani 0.552(19) 1 d D U P A 1
H5AA H 0.2825 0.2363 0.4356 0.290 Uiso 0.552(19) 1 calc R U P A 1
H5AB H 0.2901 0.2613 0.4780 0.290 Uiso 0.552(19) 1 calc R U P A 1
C6A C 0.3705(13) 0.229(2) 0.4628(9) 0.239(8) Uani 0.552(19) 1 d D U P A 1
H6AA H 0.3743 0.1974 0.4428 0.287 Uiso 0.552(19) 1 calc R U P A 1
H6AB H 0.4111 0.2828 0.4588 0.287 Uiso 0.552(19) 1 calc R U P A 1

loop_
_atom_site_aniso_label
_atom_site_aniso_U_11
_atom_site_aniso_U_22
_atom_site_aniso_U_33
_atom_site_aniso_U_23
_atom_site_aniso_U_13
_atom_site_aniso_U_12
Nd1 0.0571(6) 0.0571(6) 0.0534(6) 0.000 0.000 0.0286(3)
O1 0.087(4) 0.096(5) 0.091(4) -0.042(4) -0.019(3) 0.041(4)
O2 0.076(3) 0.093(5) 0.088(5) -0.039(4) -0.020(2) 0.047(3)
N1 0.112(7) 0.204(10) 0.150(9) -0.117(9) -0.056(7) 0.092(9)
C1B 0.146(10) 0.364(15) 0.222(17) -0.182(14) -0.082(12) 0.138(11)
C2B 0.140(9) 0.363(14) 0.227(17) -0.177(14) -0.072(11) 0.149(10)
C3B 0.141(10) 0.368(14) 0.229(17) -0.171(14) -0.074(12) 0.149(10)
C4B 0.144(10) 0.370(15) 0.228(17) -0.173(14) -0.071(12) 0.146(11)
C5B 0.150(10) 0.370(15) 0.229(17) -0.171(14) -0.078(12) 0.141(11)
C6B 0.149(11) 0.367(15) 0.225(17) -0.176(15) -0.078(12) 0.143(12)
C8B 0.160(12) 0.42(2) 0.214(16) -0.242(17) -0.062(10) 0.121(14)
C9B 0.172(16) 0.42(2) 0.218(18) -0.23(2) -0.058(14) 0.121(16)
C10 0.073(7) 0.089(7) 0.088(7) -0.035(5) -0.031(6) 0.035(5)
C11 0.101(7) 0.116(8) 0.157(9) -0.081(7) -0.049(7) 0.065(6)
O3 0.152(9) 0.54(3) 0.276(18) 0.243(19) 0.070(10) 0.159(14)
O4 0.239(14) 0.34(3) 0.27(3) 0.18(2) 0.088(11) 0.172(13)
N2 0.159(11) 0.34(3) 0.24(2) 0.22(2) 0.109(12) 0.168(13)
C7A 0.147(11) 0.41(2) 0.212(15) -0.247(16) -0.067(9) 0.122(12)
C8A 0.161(12) 0.42(2) 0.218(15) -0.234(17) -0.066(9) 0.122(13)
C9A 0.186(13) 0.43(2) 0.225(17) -0.232(18) -0.038(11) 0.119(14)
C1A 0.141(10) 0.362(15) 0.220(17) -0.184(14) -0.078(11) 0.141(11)
C2A 0.140(9) 0.362(15) 0.229(17) -0.177(14) -0.066(11) 0.152(11)
C3A 0.140(10) 0.367(15) 0.230(17) -0.172(14) -0.072(12) 0.150(11)
C4A 0.145(10) 0.372(15) 0.230(17) -0.170(14) -0.076(12) 0.143(11)
C5A 0.148(10) 0.370(14) 0.230(17) -0.171(14) -0.072(12) 0.146(11)
C6A 0.145(10) 0.366(14) 0.228(17) -0.175(14) -0.080(11) 0.144(11)

loop_
_atom_type_symbol
_atom_type_description
_atom_type_scat_dispersion_real
_atom_type_scat_dispersion_imag
_atom_type_scat_source
C C 0.0181 0.0091 'International Tables Vol C Tables 4.2.6.8 and 6.1.1.4'
H H 0.0000 0.0000 'International Tables Vol C Tables 4.2.6.8 and 6.1.1.4'
N N 0.0311 0.0180 'International Tables Vol C Tables 4.2.6.8 and 6.1.1.4'
Nd Nd -3.1807 10.9079 'International Tables Vol C Tables 4.2.6.8 and 6.1.1.4'
O O 0.0492 0.0322 'International Tables Vol C Tables 4.2.6.8 and 6.1.1.4'

loop_
_geom_angle_atom_site_label_1
_geom_angle_atom_site_label_2
_geom_angle_atom_site_label_3
_geom_angle
_geom_angle_site_symmetry_1
_geom_angle_site_symmetry_3
_geom_angle_publ_flag
O1 Nd1 O1 80.8(2) 2_655 . ?
O1 Nd1 O1 80.8(2) 18_655 16_545 ?
O1 Nd1 O1 80.8(2) 18_655 17 ?
O1 Nd1 O1 149.1(4) 3_665 16_545 ?
O1 Nd1 O1 123.6(3) . 17 ?
O1 Nd1 O1 84.7(3) 3_665 17 ?
O1 Nd1 O1 84.7(3) 2_655 18_655 ?
O1 Nd1 O1 80.8(2) 2_655 3_665 ?
O1 Nd1 O1 149.1(4) . 18_655 ?
O1 Nd1 O1 149.1(4) 2_655 17 ?
O1 Nd1 O1 123.6(3) 3_665 18_655 ?
O1 Nd1 O1 80.8(2) . 3_665 ?
O1 Nd1 O1 123.6(3) 2_655 16_545 ?
O1 Nd1 O1 84.7(3) . 16_545 ?
O1 Nd1 O1 80.8(2) 16_545 17 ?
O1 Nd1 O2 61.79(15) 2_655 2_655 ?
O1 Nd1 O2 137.64(17) 17 2_655 ?
O1 Nd1 O2 137.64(17) . 3_665 ?
O1 Nd1 O2 61.79(15) 18_655 3_665 ?
O1 Nd1 O2 74.56(18) 2_655 3_665 ?
O1 Nd1 O2 61.79(15) . . ?
O1 Nd1 O2 61.79(15) 17 . ?
O1 Nd1 O2 74.56(18) . 2_655 ?
O1 Nd1 O2 137.64(17) 2_655 . ?
O1 Nd1 O2 74.56(18) 17 3_665 ?
O1 Nd1 O2 74.56(18) 3_665 . ?
O1 Nd1 O2 137.64(17) 18_655 . ?
O1 Nd1 O2 61.79(15) 3_665 3_665 ?
O1 Nd1 O2 74.56(18) 18_655 2_655 ?
O1 Nd1 O2 137.64(17) 16_545 3_665 ?
O1 Nd1 O2 61.79(15) 16_545 2_655 ?
O1 Nd1 O2 74.56(18) 16_545 . ?
O1 Nd1 O2 137.64(17) 3_665 2_655 ?
O2 Nd1 O2 119.997(1) 2_655 3_665 ?
O2 Nd1 O2 120.001(3) 2_655 . ?
O2 Nd1 O2 120.002(1) 3_665 . ?
C10 O1 Nd1 128.5(5) . . ?
C11 O2 Nd1 124.5(4) 17 . ?
C11 O2 Nd1 124.5(4) . . ?
C11 O2 C11 111.0(9) . 17 ?
C1B N1 C7A 117(2) . . ?
C10 N1 C1B 120(2) . . ?
C10 N1 C7A 116.1(9) . . ?
C10 N1 C1A 118.9(18) . . ?
C1A N1 C7A 123.0(18) . . ?
N1 C1B H1B 106.8 . . ?
N1 C1B C2B 102(3) . . ?
N1 C1B C6B 121(3) . . ?
C2B C1B H1B 106.8 . . ?
C6B C1B H1B 106.8 . . ?
C6B C1B C2B 113.3(13) . . ?
C1B C2B H2BA 108.8 . . ?
C1B C2B H2BB 108.8 . . ?
C1B C2B C3B 113.8(13) . . ?
H2BA C2B H2BB 107.7 . . ?
C3B C2B H2BA 108.8 . . ?
C3B C2B H2BB 108.8 . . ?
C2B C3B H3BA 108.7 . . ?
C2B C3B H3BB 108.7 . . ?
H3BA C3B H3BB 107.6 . . ?
C4A C3B C2B 114.2(13) . . ?
C4A C3B H3BA 108.7 . . ?
C4A C3B H3BB 108.7 . . ?
H4BA C4B H4BB 108.0 . . ?
C3A C4B H4BA 109.3 . . ?
C3A C4B H4BB 109.3 . . ?
C3A C4B C5A 111.4(11) . . ?
C5A C4B H4BA 109.3 . . ?
C5A C4B H4BB 109.3 . . ?
H5BA C5B H5BB 107.7 . . ?
C6B C5B H5BA 108.8 . . ?
C6B C5B H5BB 108.8 . . ?
C4A C5B H5BA 108.8 . . ?
C4A C5B H5BB 108.8 . . ?
C4A C5B C6B 113.8(12) . . ?
C1B C6B H6BA 109.0 . . ?
C1B C6B H6BB 109.0 . . ?
C5B C6B C1B 112.7(12) . . ?
C5B C6B H6BA 109.0 . . ?
C5B C6B H6BB 109.0 . . ?
H6BA C6B H6BB 107.8 . . ?
H8BA C8B H8BB 107.2 . . ?
H8BA C8B H8BC 129.6 . . ?
H8BB C8B H8BC 73.0 . . ?
C9B C8B H8BA 107.9 . . ?
C9B C8B H8BB 107.9 . . ?
C9B C8B H8BC 36.6 . . ?
C7A C8B H8BA 107.9 . . ?
C7A C8B H8BB 107.9 . . ?
C7A C8B C9B 118(2) . . ?
C7A C8B H8BC 120.1 . . ?
C8B C9B H9BA 73.6 . . ?
C8B C9B H8BC 35.9 . . ?
C8B C9B H9BB 123.8 . . ?
H9BA C9B H8BC 109.5 . . ?
H9BA C9B H9BB 109.5 . . ?
H8BC C9B H9BB 109.4 . . ?
O1 C10 N1 122.4(8) . . ?
O1 C10 C11 118.2(8) . . ?
N1 C10 C11 117.8(9) . . ?
O2 C11 C10 106.4(7) . . ?
O2 C11 H11A 110.5 . . ?
O2 C11 H11B 110.5 . . ?
C10 C11 H11A 110.5 . . ?
C10 C11 H11B 110.5 . . ?
H11A C11 H11B 108.6 . . ?
O3 N2 O3 132(3) . 17 ?
O3 N2 O4 114.1(13) 17 . ?
O3 N2 O4 114.1(13) . . ?
N1 C7A C8B 112.7(15) . . ?
N1 C7A H7AC 109.0 . . ?
N1 C7A H7AD 109.0 . . ?
N1 C7A H7AA 109.1 . . ?
N1 C7A H7AB 109.1 . . ?
N1 C7A C8A 112.4(13) . . ?
C8B C7A H7AC 109.0 . . ?
C8B C7A H7AD 109.0 . . ?
H7AC C7A H7AD 107.8 . . ?
H7AA C7A H7AB 107.9 . . ?
C8A C7A H7AA 109.1 . . ?
C8A C7A H7AB 109.1 . . ?
C7A C8A H8AA 108.3 . . ?
C7A C8A H8AB 108.3 . . ?
C7A C8A C9A 116(2) . . ?
H8AA C8A H8AB 107.4 . . ?
C9A C8A H8AA 108.3 . . ?
C9A C8A H8AB 108.3 . . ?
C8A C9A H9AA 112.9 . . ?
C8A C9A H9AB 111.6 . . ?
C8A C9A H9AC 103.8 . . ?
H9AA C9A H9AB 109.5 . . ?
H9AA C9A H9AC 109.4 . . ?
H9AB C9A H9AC 109.5 . . ?
N1 C1A H1A 103.9 . . ?
N1 C1A C2A 104(3) . . ?
N1 C1A C6A 124(3) . . ?
C2A C1A H1A 103.9 . . ?
C2A C1A C6A 114.3(11) . . ?
C6A C1A H1A 103.9 . . ?
C1A C2A H2AA 108.6 . . ?
C1A C2A H2AB 108.6 . . ?
C1A C2A C3A 114.6(11) . . ?
H2AA C2A H2AB 107.6 . . ?
C3A C2A H2AA 108.6 . . ?
C3A C2A H2AB 108.6 . . ?
C4B C3A C2A 112.8(12) . . ?
C4B C3A H3AA 109.0 . . ?
C4B C3A H3AB 109.0 . . ?
C2A C3A H3AA 109.0 . . ?
C2A C3A H3AB 109.0 . . ?
H3AA C3A H3AB 107.8 . . ?
C3B C4A H4AA 108.6 . . ?
C3B C4A H4AB 108.6 . . ?
C5B C4A C3B 114.6(13) . . ?
C5B C4A H4AA 108.6 . . ?
C5B C4A H4AB 108.6 . . ?
H4AA C4A H4AB 107.6 . . ?
C4B C5A H5AA 109.4 . . ?
C4B C5A H5AB 109.4 . . ?
H5AA C5A H5AB 108.0 . . ?
C6A C5A C4B 111.3(11) . . ?
C6A C5A H5AA 109.4 . . ?
C6A C5A H5AB 109.4 . . ?
C1A C6A C5A 112.7(10) . . ?
C1A C6A H6AA 109.0 . . ?
C1A C6A H6AB 109.0 . . ?
C5A C6A H6AA 109.0 . . ?
C5A C6A H6AB 109.0 . . ?
H6AA C6A H6AB 107.8 . . ?

loop_
_geom_bond_atom_site_label_1
_geom_bond_atom_site_label_2
_geom_bond_distance
_geom_bond_site_symmetry_2
_geom_bond_publ_flag
Nd1 O1 2.402(6) 2_655 ?
Nd1 O1 2.402(6) 18_655 ?
Nd1 O1 2.402(6) 3_665 ?
Nd1 O1 2.401(6) 17 ?
Nd1 O1 2.402(6) 16_545 ?
Nd1 O1 2.402(6) . ?
Nd1 O2 2.555(7) 2_655 ?
Nd1 O2 2.555(7) 3_665 ?
Nd1 O2 2.555(7) . ?
O1 C10 1.270(12) . ?
O2 C11 1.400(9) . ?
O2 C11 1.400(9) 17 ?
N1 C1B 1.457(10) . ?
N1 C10 1.355(13) . ?
N1 C7A 1.479(9) . ?
N1 C1A 1.475(10) . ?
C1B H1B 1.0000 . ?
C1B C2B 1.535(10) . ?
C1B C6B 1.548(10) . ?
C2B H2BA 0.9900 . ?
C2B H2BB 0.9900 . ?
C2B C3B 1.536(10) . ?
C3B H3BA 0.9900 . ?
C3B H3BB 0.9900 . ?
C3B C4A 1.532(10) . ?
C4B H4BA 0.9900 . ?
C4B H4BB 0.9900 . ?
C4B C3A 1.546(10) . ?
C4B C5A 1.552(10) . ?
C5B H5BA 0.9900 . ?
C5B H5BB 0.9900 . ?
C5B C6B 1.541(10) . ?
C5B C4A 1.535(10) . ?
C6B H6BA 0.9900 . ?
C6B H6BB 0.9900 . ?
C8B H8BA 0.9900 . ?
C8B H8BB 0.9900 . ?
C8B C9B 1.536(10) . ?
C8B H8BC 0.9437 . ?
C8B C7A 1.536(10) . ?
C9B H9BA 0.9599 . ?
C9B H8BC 0.9600 . ?
C9B H9BB 0.9599 . ?
C10 C11 1.538(14) . ?
C11 H11A 0.9900 . ?
C11 H11B 0.9900 . ?
O3 N2 1.130(13) . ?
O4 N2 1.25(2) . ?
N2 O3 1.130(13) 17 ?
C7A H7AC 0.9900 . ?
C7A H7AD 0.9900 . ?
C7A H7AA 0.9900 . ?
C7A H7AB 0.9900 . ?
C7A C8A 1.540(7) . ?
C8A H8AA 0.9900 . ?
C8A H8AB 0.9900 . ?
C8A C9A 1.554(10) . ?
C9A H9AA 0.9599 . ?
C9A H9AB 0.9598 . ?
C9A H9AC 0.9599 . ?
C1A H1A 1.0000 . ?
C1A C2A 1.521(10) . ?
C1A C6A 1.537(10) . ?
C2A H2AA 0.9900 . ?
C2A H2AB 0.9900 . ?
C2A C3A 1.534(10) . ?
C3A H3AA 0.9900 . ?
C3A H3AB 0.9900 . ?
C4A H4AA 0.9900 . ?
C4A H4AB 0.9900 . ?
C5A H5AA 0.9900 . ?
C5A H5AB 0.9900 . ?
C5A C6A 1.548(10) . ?
C6A H6AA 0.9900 . ?
C6A H6AB 0.9900 . ?

loop_
_geom_torsion_atom_site_label_1
_geom_torsion_atom_site_label_2
_geom_torsion_atom_site_label_3
_geom_torsion_atom_site_label_4
_geom_torsion
_geom_torsion_site_symmetry_1
_geom_torsion_site_symmetry_2
_geom_torsion_site_symmetry_3
_geom_torsion_site_symmetry_4
_geom_torsion_publ_flag
Nd1 O1 C10 N1 -175.5(10) . . . . ?
Nd1 O1 C10 C11 -10.8(16) . . . . ?
Nd1 O2 C11 C10 -3.7(11) . . . . ?
O1 C10 C11 O2 8.4(14) . . . . ?
N1 C1B C2B C3B -180(4) . . . . ?
N1 C1B C6B C5B 171(4) . . . . ?
N1 C10 C11 O2 173.9(11) . . . . ?
N1 C7A C8A C9A 172.2(16) . . . . ?
N1 C1A C2A C3A 176(3) . . . . ?
N1 C1A C6A C5A 178(3) . . . . ?
C1B N1 C10 O1 -160(2) . . . . ?
C1B N1 C10 C11 35(3) . . . . ?
C1B N1 C7A C8B 94(4) . . . . ?
C1B C2B C3B C4A 46(4) . . . . ?
C2B C1B C6B C5B 50(3) . . . . ?
C2B C3B C4A C5B -45(4) . . . . ?
C4B C5A C6A C1A -53(3) . . . . ?
C6B C1B C2B C3B -49(4) . . . . ?
C6B C5B C4A C3B 46(4) . . . . ?
C9B C8B C7A N1 -29(7) . . . . ?
C10 N1 C1B C2B -121(2) . . . . ?
C10 N1 C1B C6B 113(3) . . . . ?
C10 N1 C7A C8B -57(4) . . . . ?
C10 N1 C7A C8A -75.8(19) . . . . ?
C10 N1 C1A C2A -118(2) . . . . ?
C10 N1 C1A C6A 108(3) . . . . ?
C11 O2 C11 C10 176.3(11) 17 . . . ?
C7A N1 C1B C2B 89(3) . . . . ?
C7A N1 C1B C6B -38(4) . . . . ?
C7A N1 C10 O1 -10(2) . . . . ?
C7A N1 C10 C11 -174.7(14) . . . . ?
C7A N1 C1A C2A 78(3) . . . . ?
C7A N1 C1A C6A -55(4) . . . . ?
C1A N1 C10 O1 -174(2) . . . . ?
C1A N1 C10 C11 21(3) . . . . ?
C1A N1 C7A C8A 88(3) . . . . ?
C1A C2A C3A C4B 48(3) . . . . ?
C2A C1A C6A C5A 48(3) . . . . ?
C3A C4B C5A C6A 55(3) . . . . ?
C4A C5B C6B C1B -49(4) . . . . ?
C5A C4B C3A C2A -53(3) . . . . ?
C6A C1A C2A C3A -45(4) . . . . ?

loop_
_smtbx_masks_void_nr
_smtbx_masks_void_average_x
_smtbx_masks_void_average_y
_smtbx_masks_void_average_z
_smtbx_masks_void_volume
_smtbx_masks_void_count_electrons
_smtbx_masks_void_content
1 0.000 0.000 0.000 102.5 0.0 ?
2 0.000 0.000 0.500 102.5 0.0 ?
3 0.707 0.603 0.603 637.9 35.4 ?
4 0.317 0.135 0.183 637.9 35.4 ?
5 0.302 -0.802 -0.302 637.9 35.4 ?
6 0.333 0.667 0.167 102.5 0.0 ?
7 0.333 0.667 0.667 102.5 0.0 ?
8 0.667 0.333 0.333 102.5 0.0 ?
9 0.667 0.333 0.833 102.5 0.0 ?
